data_2020776
loop_
_publ_author_name
'Anjana, S. S.'
'Varghese, Babu'
'Prasad, Edamana'

_publ_section_title
;
 Dinuclear cobalt(II) complexes with double phosphate ester bridges and
 tetradentate ligands having anisole or quinoline appendages
;
_journal_coeditor_code KY3116
_journal_issue 6
_journal_name_full 'Acta Crystallographica Section C'
_journal_page_first 492
_journal_page_last 497
_journal_paper_doi 10.1107/S2053229617007355
_journal_volume 73
_journal_year 2017
_chemical_formula_iupac '[Co (C12 H10 O4 P1)2 (C19 H19 N3 O1)2] (Cl O4)2'
_chemical_formula_moiety 'C62 H58 Co2 N6 O10 P2 2+, 2(Cl O4 -)'
_chemical_formula_sum 'C62 H58 Cl2 Co2 N6 O18 P2'
_chemical_formula_weight 1425.84
_chemical_name_systematic
;Bis(\m-diphenyl
phosphato-\k^2^<i>O</i>:<i>O</i>')bis({2-methoxy-<i>N</i>,<i>N</i>-bis[(pyridin-2-yl)methyl]aniline-\k^4^<i>N</i>,<i>N</i>',<i>N</i>'',<i>O</i>}cobalt(II)) bis(perchlorate)
;
_space_group_crystal_system monoclinic
_space_group_IT_number 14
_space_group_name_Hall '-P 2ybc'
_space_group_name_H-M_alt 'P 1 21/c 1'
_symmetry_space_group_name_Hall '-P 2ybc'
_symmetry_space_group_name_H-M 'P 1 21/c 1'
_atom_sites_solution_hydrogens geom
_audit_creation_method SHELXL-2016/6
_cell_angle_alpha 90
_cell_angle_beta 101.5900(10)
_cell_angle_gamma 90
_cell_formula_units_Z 2
_cell_length_a 11.0638(2)
_cell_length_b 14.0258(4)
_cell_length_c 20.8917(6)
_cell_measurement_reflns_used 7252
_cell_measurement_temperature 298(2)
_cell_measurement_theta_max 25.81
_cell_measurement_theta_min 2.46
_cell_volume 3175.84(14)
_computing_cell_refinement
;
APEX2 and SAINT (Bruker, 2012)
;
_computing_data_collection
;
APEX2 (Bruker, 2012)
;
_computing_data_reduction
;
SAINT and XPREP (Bruker, 2012)
;
_computing_molecular_graphics
;
ORTEP-3 for Windows (Farrugia, 2012) and Mercury (Macrae <i>et al.</i>,
2006)
;
_computing_publication_material
;
SHELXL2016 (Sheldrick, 2015b)
;
_computing_structure_refinement
;
SHELXL2016 (Sheldrick, 2015b)
;
_computing_structure_solution
;
SHELXT (Sheldrick, 2015a)
;
_diffrn_ambient_temperature 298(2)
_diffrn_measured_fraction_theta_full 0.995
_diffrn_measured_fraction_theta_max 0.988
_diffrn_measurement_device_type 'Bruker AXS Kappa apex2 CCD diffractometer'
_diffrn_measurement_method '\w and \f scan'
_diffrn_radiation_type MoK\a
_diffrn_radiation_wavelength 0.71073
_diffrn_reflns_av_R_equivalents 0.0294
_diffrn_reflns_limit_h_max 10
_diffrn_reflns_limit_h_min -14
_diffrn_reflns_limit_k_max 18
_diffrn_reflns_limit_k_min -18
_diffrn_reflns_limit_l_max 27
_diffrn_reflns_limit_l_min -24
_diffrn_reflns_number 24243
_diffrn_reflns_theta_full 25.242
_diffrn_reflns_theta_max 28.284
_diffrn_reflns_theta_min 1.760
_exptl_absorpt_coefficient_mu 0.734
_exptl_absorpt_correction_T_max 1.000
_exptl_absorpt_correction_T_min 0.841
_exptl_absorpt_correction_type multi-scan
_exptl_absorpt_process_details
;
(SADABS; Bruker, 2012)
;
_exptl_crystal_colour pink
_exptl_crystal_density_diffrn 1.491
_exptl_crystal_description block
_exptl_crystal_F_000 1468
_exptl_crystal_size_max 0.350
_exptl_crystal_size_mid 0.250
_exptl_crystal_size_min 0.150
_refine_diff_density_max 0.470
_refine_diff_density_min -0.370
_refine_ls_extinction_method none
_refine_ls_goodness_of_fit_ref 1.038
_refine_ls_hydrogen_treatment constr
_refine_ls_matrix_type full
_refine_ls_number_parameters 452
_refine_ls_number_reflns 7780
_refine_ls_number_restraints 154
_refine_ls_restrained_S_all 1.109
_refine_ls_R_factor_all 0.0631
_refine_ls_R_factor_gt 0.0397
_refine_ls_shift/su_max 0.001
_refine_ls_shift/su_mean 0.000
_refine_ls_structure_factor_coef Fsqd
_refine_ls_weighting_details 'w=1/[\s^2^(Fo^2^)+(0.0478P)^2^+0.6967P] where P=(Fo^2^+2Fc^2^)/3'
_refine_ls_weighting_scheme calc
_refine_ls_wR_factor_gt 0.0938
_refine_ls_wR_factor_ref 0.1037
_reflns_number_gt 5642
_reflns_number_total 7780
_reflns_threshold_expression 'I > 2\s(I)'
_cod_data_source_file ky3116sup1.cif
_cod_data_source_block 1a
_cod_database_code 2020776
_shelx_space_group_comment
;
The symmetry employed for this shelxl refinement is uniquely defined
by the following loop, which should always be used as a source of
symmetry information in preference to the above space-group names.
They are only intended as comments.
;
_shelx_estimated_absorpt_t_min 0.783
_shelx_estimated_absorpt_t_max 0.898

loop_
_space_group_symop_operation_xyz
'x, y, z'
'-x, y+1/2, -z+1/2'
'-x, -y, -z'
'x, -y-1/2, z-1/2'

loop_
_atom_site_type_symbol
_atom_site_label
_atom_site_fract_x
_atom_site_fract_y
_atom_site_fract_z
_atom_site_U_iso_or_equiv
_atom_site_adp_type
_atom_site_calc_flag
_atom_site_occupancy
_atom_site_disorder_assembly
_atom_site_disorder_group
C C11 0.4541(2) 0.03930(16) 0.41722(12) 0.0549(6) Uani d 1 . .
H H11 0.524475 0.032009 0.399722 0.066 Uiso calc 1 . .
C C10 0.3712(3) -0.03433(18) 0.41481(15) 0.0700(8) Uani d 1 . .
H H10 0.386065 -0.091758 0.395532 0.084 Uiso calc 1 . .
C C9 0.2670(3) -0.02456(19) 0.44031(16) 0.0751(8) Uani d 1 . .
H H9 0.211721 -0.074964 0.438133 0.090 Uiso calc 1 . .
C C8 0.2443(2) 0.06058(18) 0.46932(14) 0.0635(7) Uani d 1 . .
H H8 0.173819 0.067274 0.486788 0.076 Uiso calc 1 . .
C C7 0.3263(2) 0.13564(15) 0.47238(11) 0.0437(5) Uani d 1 . .
C C12 0.43099(19) 0.12479(14) 0.44623(10) 0.0417(5) Uani d 1 . .
C C6 0.19018(19) 0.27250(17) 0.45940(12) 0.0516(6) Uani d 1 . .
H H6A 0.158087 0.320946 0.484631 0.062 Uiso calc 1 . .
H H6B 0.126689 0.224581 0.446661 0.062 Uiso calc 1 . .
C C5 0.2215(2) 0.31690(16) 0.39940(11) 0.0478(5) Uani d 1 . .
C C4 0.1387(3) 0.3190(2) 0.33943(15) 0.0711(8) Uani d 1 . .
H H4 0.064778 0.285470 0.333353 0.085 Uiso calc 1 . .
C C3 0.1692(3) 0.3720(3) 0.28942(14) 0.0835(10) Uani d 1 . .
H H3 0.114799 0.375214 0.249282 0.100 Uiso calc 1 . .
C C2 0.2779(3) 0.4195(2) 0.29836(13) 0.0745(9) Uani d 1 . .
H H2 0.297753 0.457238 0.265318 0.089 Uiso calc 1 . .
C C1 0.3579(2) 0.41067(19) 0.35721(11) 0.0593(6) Uani d 1 . .
H H1 0.434174 0.440791 0.362848 0.071 Uiso calc 1 . .
C C14 0.2933(2) 0.21945(18) 0.57030(12) 0.0533(6) Uani d 1 . .
H H14A 0.254154 0.159524 0.577245 0.064 Uiso calc 1 . .
H H14B 0.242542 0.270754 0.581473 0.064 Uiso calc 1 . .
C C15 0.4184(2) 0.22394(16) 0.61395(11) 0.0483(5) Uani d 1 . .
C C16 0.4407(3) 0.1853(2) 0.67643(14) 0.0745(8) Uani d 1 . .
H H16 0.380736 0.148684 0.690264 0.089 Uiso calc 1 . .
C C17 0.5513(4) 0.2014(2) 0.71726(15) 0.0862(10) Uani d 1 . .
H H17 0.566055 0.177606 0.759679 0.103 Uiso calc 1 . .
C C18 0.6403(3) 0.2525(2) 0.69580(14) 0.0745(8) Uani d 1 . .
H H18 0.715941 0.264454 0.723235 0.089 Uiso calc 1 . .
C C19 0.6153(2) 0.28600(17) 0.63235(12) 0.0547(6) Uani d 1 . .
H H19 0.676346 0.319342 0.617004 0.066 Uiso calc 1 . .
C C20 0.12727(19) 0.60798(17) 0.46077(13) 0.0498(6) Uani d 1 . .
C C21 0.0938(3) 0.5948(2) 0.39413(16) 0.0781(9) Uani d 1 . .
H H21 0.107269 0.537008 0.374917 0.094 Uiso calc 1 . .
C C22 0.0387(3) 0.6716(3) 0.35649(17) 0.0961(11) Uani d 1 . .
H H22 0.015022 0.665350 0.311394 0.115 Uiso calc 1 . .
C C23 0.0197(3) 0.7557(3) 0.38580(18) 0.0823(9) Uani d 1 . .
H H23 -0.015860 0.806694 0.360328 0.099 Uiso calc 1 . .
C C24 0.0517(2) 0.7659(2) 0.45095(16) 0.0666(7) Uani d 1 . .
H H24 0.037170 0.823442 0.470146 0.080 Uiso calc 1 . .
C C25 0.1055(2) 0.69226(18) 0.48930(13) 0.0542(6) Uani d 1 . .
H H25 0.127015 0.699478 0.534406 0.065 Uiso calc 1 . .
C C26 0.2811(2) 0.52682(18) 0.65765(12) 0.0525(6) Uani d 1 . .
C C27 0.1883(3) 0.5652(3) 0.68230(14) 0.0779(9) Uani d 1 . .
H H27 0.146906 0.618973 0.663102 0.094 Uiso calc 1 . .
C C28 0.1551(3) 0.5236(3) 0.73673(18) 0.0994(12) Uani d 1 . .
H H28 0.091764 0.550122 0.754124 0.119 Uiso calc 1 . .
C C29 0.2138(3) 0.4452(3) 0.76453(16) 0.0886(10) Uani d 1 . .
H H29 0.189393 0.416782 0.800109 0.106 Uiso calc 1 . .
C C30 0.3079(4) 0.4082(3) 0.74065(15) 0.0919(10) Uani d 1 . .
H H30 0.349492 0.354840 0.760373 0.110 Uiso calc 1 . .
C C31 0.3433(3) 0.4494(2) 0.68640(14) 0.0753(8) Uani d 1 . .
H H31 0.408722 0.424079 0.670108 0.090 Uiso calc 1 . .
C C13 0.6111(3) 0.19539(19) 0.41839(16) 0.0744(9) Uani d 1 . .
H H13A 0.658363 0.253232 0.425217 0.112 Uiso calc 1 . .
H H13B 0.662515 0.142525 0.435762 0.112 Uiso calc 1 . .
H H13C 0.580964 0.186056 0.372434 0.112 Uiso calc 1 . .
Co Co1 0.44779(2) 0.32945(2) 0.49815(2) 0.03338(9) Uani d 1 . .
N N2 0.30141(15) 0.22768(12) 0.50031(9) 0.0408(4) Uani d 1 . .
N N1 0.33089(16) 0.36040(13) 0.40709(8) 0.0433(4) Uani d 1 . .
N N3 0.50598(16) 0.27211(12) 0.59210(8) 0.0406(4) Uani d 1 . .
O O1 0.50858(13) 0.20190(10) 0.45100(8) 0.0465(4) Uani d 1 . .
O O2 0.36102(14) 0.43145(10) 0.54328(7) 0.0458(4) Uani d 1 . .
O O3 0.31921(16) 0.57554(11) 0.60600(8) 0.0574(4) Uani d 1 . .
O O4 0.18284(14) 0.52997(12) 0.49748(9) 0.0621(5) Uani d 1 . .
O O5 0.60611(13) 0.39833(10) 0.49462(7) 0.0449(3) Uani d 1 . .
P P1 0.32259(5) 0.53220(4) 0.53636(3) 0.03897(13) Uani d 1 . .
Cl Cl1 0.12621(6) 0.92882(6) 0.64285(4) 0.0721(2) Uani d 1 . .
O O6 0.2361(8) 0.9806(7) 0.6500(6) 0.127(4) Uani d 0.510(8) A 1
O O7 0.0505(7) 0.9651(8) 0.6776(5) 0.149(4) Uani d 0.510(8) A 1
O O8 0.0811(8) 0.9414(9) 0.5736(3) 0.172(4) Uani d 0.510(8) A 1
O O9 0.1482(9) 0.8313(5) 0.6489(6) 0.167(4) Uani d 0.510(8) A 1
O O6' 0.2495(7) 0.9388(9) 0.6643(6) 0.162(5) Uani d 0.490(8) A 2
O O7' 0.0636(11) 1.0124(6) 0.6375(6) 0.198(5) Uani d 0.490(8) A 2
O O8' 0.0965(7) 0.8659(7) 0.5949(5) 0.135(4) Uani d 0.490(8) A 2
O O9' 0.0959(10) 0.8894(8) 0.7013(4) 0.184(4) Uani d 0.490(8) A 2

loop_
_atom_site_aniso_label
_atom_site_aniso_U_11
_atom_site_aniso_U_22
_atom_site_aniso_U_33
_atom_site_aniso_U_12
_atom_site_aniso_U_13
_atom_site_aniso_U_23
C11 0.0615(15) 0.0406(13) 0.0583(15) 0.0084(11) 0.0015(12) -0.0064(11)
C10 0.084(2) 0.0349(13) 0.083(2) 0.0026(13) -0.0018(16) -0.0092(13)
C9 0.078(2) 0.0389(14) 0.100(2) -0.0171(13) -0.0025(17) 0.0005(14)
C8 0.0572(15) 0.0461(14) 0.086(2) -0.0107(12) 0.0116(14) 0.0048(13)
C7 0.0438(12) 0.0328(10) 0.0513(13) -0.0013(9) 0.0020(10) 0.0043(10)
C12 0.0447(11) 0.0318(11) 0.0448(12) 0.0015(9) 0.0001(9) 0.0006(9)
C6 0.0347(11) 0.0463(13) 0.0734(17) 0.0024(10) 0.0098(11) -0.0013(12)
C5 0.0454(12) 0.0451(13) 0.0497(13) 0.0138(10) 0.0017(10) -0.0091(10)
C4 0.0548(15) 0.079(2) 0.0689(19) 0.0162(14) -0.0123(13) -0.0220(16)
C3 0.096(2) 0.105(3) 0.0392(15) 0.036(2) -0.0097(15) -0.0065(16)
C2 0.085(2) 0.097(2) 0.0419(15) 0.0308(18) 0.0121(14) 0.0106(14)
C1 0.0635(15) 0.0715(17) 0.0435(14) 0.0142(13) 0.0121(11) 0.0105(12)
C14 0.0537(14) 0.0536(14) 0.0590(15) -0.0044(11) 0.0264(12) 0.0054(11)
C15 0.0610(14) 0.0425(12) 0.0452(13) 0.0089(11) 0.0196(11) 0.0084(10)
C16 0.088(2) 0.079(2) 0.0620(18) 0.0111(16) 0.0290(16) 0.0270(15)
C17 0.113(3) 0.096(2) 0.0491(17) 0.025(2) 0.0133(18) 0.0254(16)
C18 0.084(2) 0.075(2) 0.0531(16) 0.0167(16) -0.0131(15) 0.0027(14)
C19 0.0621(15) 0.0454(13) 0.0522(14) 0.0038(11) 0.0011(12) 0.0021(11)
C20 0.0310(11) 0.0493(13) 0.0676(16) 0.0016(9) 0.0065(10) 0.0047(12)
C21 0.0644(17) 0.079(2) 0.085(2) -0.0005(15) -0.0004(16) -0.0276(17)
C22 0.079(2) 0.133(3) 0.0617(19) 0.003(2) -0.0189(16) -0.003(2)
C23 0.0604(18) 0.092(3) 0.089(2) 0.0110(16) 0.0022(16) 0.028(2)
C24 0.0509(15) 0.0574(16) 0.092(2) 0.0108(12) 0.0157(14) 0.0101(15)
C25 0.0447(13) 0.0598(16) 0.0593(15) 0.0063(11) 0.0133(11) -0.0024(12)
C26 0.0566(14) 0.0576(15) 0.0480(13) -0.0123(12) 0.0220(11) -0.0164(11)
C27 0.0576(16) 0.115(3) 0.0654(18) 0.0150(16) 0.0232(14) -0.0008(17)
C28 0.066(2) 0.168(4) 0.074(2) 0.006(2) 0.0362(17) 0.000(2)
C29 0.093(2) 0.125(3) 0.0545(18) -0.025(2) 0.0298(18) -0.0048(19)
C30 0.136(3) 0.086(2) 0.0576(19) 0.006(2) 0.028(2) 0.0036(16)
C31 0.099(2) 0.0711(19) 0.0652(18) 0.0094(17) 0.0396(17) -0.0033(15)
C13 0.0705(18) 0.0567(16) 0.111(2) -0.0056(13) 0.0539(18) -0.0213(16)
Co1 0.03503(15) 0.03001(14) 0.03580(15) 0.00122(11) 0.00878(10) 0.00237(11)
N2 0.0376(9) 0.0369(9) 0.0486(10) 0.0005(7) 0.0107(8) 0.0023(8)
N1 0.0448(10) 0.0475(10) 0.0368(9) 0.0078(8) 0.0063(8) 0.0013(8)
N3 0.0483(10) 0.0319(9) 0.0405(10) 0.0038(8) 0.0062(8) 0.0031(7)
O1 0.0431(8) 0.0369(8) 0.0631(10) -0.0008(6) 0.0196(7) -0.0097(7)
O2 0.0595(9) 0.0352(8) 0.0478(9) 0.0072(7) 0.0226(7) 0.0008(6)
O3 0.0756(11) 0.0427(9) 0.0630(11) -0.0059(8) 0.0362(9) -0.0118(8)
O4 0.0400(9) 0.0513(10) 0.0932(14) -0.0022(7) 0.0091(9) 0.0111(9)
O5 0.0389(8) 0.0408(8) 0.0574(9) -0.0006(6) 0.0157(7) 0.0072(7)
P1 0.0356(3) 0.0335(3) 0.0507(3) 0.0029(2) 0.0154(2) 0.0004(2)
Cl1 0.0614(4) 0.0847(5) 0.0731(5) 0.0003(4) 0.0204(3) -0.0265(4)
O6 0.123(7) 0.133(7) 0.144(6) -0.076(6) 0.073(5) -0.066(5)
O7 0.120(5) 0.183(9) 0.174(9) 0.003(5) 0.101(6) -0.077(7)
O8 0.173(7) 0.267(11) 0.069(4) -0.009(8) 0.008(4) -0.006(6)
O9 0.204(9) 0.109(5) 0.200(9) 0.008(5) 0.071(7) 0.029(5)
O6' 0.070(4) 0.232(12) 0.182(9) -0.005(6) 0.020(5) -0.151(8)
O7' 0.235(10) 0.119(7) 0.223(12) 0.087(7) 0.004(8) -0.005(6)
O8' 0.117(5) 0.140(7) 0.144(8) -0.026(5) 0.019(5) -0.108(6)
O9' 0.222(9) 0.205(10) 0.151(7) -0.002(8) 0.100(7) 0.047(7)

loop_
_atom_type_symbol
_atom_type_description
_atom_type_scat_dispersion_real
_atom_type_scat_dispersion_imag
_atom_type_scat_source
C C 0.0033 0.0016 'International Tables Vol C Tables 4.2.6.8 and 6.1.1.4'
H H 0.0000 0.0000 'International Tables Vol C Tables 4.2.6.8 and 6.1.1.4'
N N 0.0061 0.0033 'International Tables Vol C Tables 4.2.6.8 and 6.1.1.4'
O O 0.0106 0.0060 'International Tables Vol C Tables 4.2.6.8 and 6.1.1.4'
P P 0.1023 0.0942 'International Tables Vol C Tables 4.2.6.8 and 6.1.1.4'
Cl Cl 0.1484 0.1585 'International Tables Vol C Tables 4.2.6.8 and 6.1.1.4'
Co Co 0.3494 0.9721 'International Tables Vol C Tables 4.2.6.8 and 6.1.1.4'

loop_
_geom_angle_atom_site_label_1
_geom_angle_atom_site_label_2
_geom_angle_atom_site_label_3
_geom_angle_site_symmetry_1
_geom_angle_site_symmetry_3
_geom_angle
C10 C11 C12 . . 118.9(2)
C10 C11 H11 . . 120.5
C12 C11 H11 . . 120.5
C9 C10 C11 . . 121.2(2)
C9 C10 H10 . . 119.4
C11 C10 H10 . . 119.4
C10 C9 C8 . . 119.8(2)
C10 C9 H9 . . 120.1
C8 C9 H9 . . 120.1
C7 C8 C9 . . 120.1(3)
C7 C8 H8 . . 119.9
C9 C8 H8 . . 119.9
C8 C7 C12 . . 119.4(2)
C8 C7 N2 . . 121.0(2)
C12 C7 N2 . . 119.52(18)
O1 C12 C7 . . 116.45(18)
O1 C12 C11 . . 123.0(2)
C7 C12 C11 . . 120.6(2)
N2 C6 C5 . . 110.60(17)
N2 C6 H6A . . 109.5
C5 C6 H6A . . 109.5
N2 C6 H6B . . 109.5
C5 C6 H6B . . 109.5
H6A C6 H6B . . 108.1
N1 C5 C4 . . 120.9(2)
N1 C5 C6 . . 116.39(19)
C4 C5 C6 . . 122.6(2)
C3 C4 C5 . . 118.4(3)
C3 C4 H4 . . 120.8
C5 C4 H4 . . 120.8
C2 C3 C4 . . 120.4(3)
C2 C3 H3 . . 119.8
C4 C3 H3 . . 119.8
C3 C2 C1 . . 118.3(3)
C3 C2 H2 . . 120.8
C1 C2 H2 . . 120.8
N1 C1 C2 . . 122.8(3)
N1 C1 H1 . . 118.6
C2 C1 H1 . . 118.6
N2 C14 C15 . . 111.41(17)
N2 C14 H14A . . 109.3
C15 C14 H14A . . 109.3
N2 C14 H14B . . 109.3
C15 C14 H14B . . 109.3
H14A C14 H14B . . 108.0
N3 C15 C16 . . 121.0(2)
N3 C15 C14 . . 117.28(19)
C16 C15 C14 . . 121.6(2)
C17 C16 C15 . . 119.5(3)
C17 C16 H16 . . 120.3
C15 C16 H16 . . 120.3
C16 C17 C18 . . 119.8(3)
C16 C17 H17 . . 120.1
C18 C17 H17 . . 120.1
C17 C18 C19 . . 118.4(3)
C17 C18 H18 . . 120.8
C19 C18 H18 . . 120.8
N3 C19 C18 . . 122.3(3)
N3 C19 H19 . . 118.9
C18 C19 H19 . . 118.9
C25 C20 C21 . . 121.4(2)
C25 C20 O4 . . 122.1(2)
C21 C20 O4 . . 116.5(2)
C20 C21 C22 . . 117.6(3)
C20 C21 H21 . . 121.2
C22 C21 H21 . . 121.2
C23 C22 C21 . . 120.2(3)
C23 C22 H22 . . 119.9
C21 C22 H22 . . 119.9
C24 C23 C22 . . 120.9(3)
C24 C23 H23 . . 119.6
C22 C23 H23 . . 119.6
C23 C24 C25 . . 120.6(3)
C23 C24 H24 . . 119.7
C25 C24 H24 . . 119.7
C20 C25 C24 . . 119.4(3)
C20 C25 H25 . . 120.3
C24 C25 H25 . . 120.3
C27 C26 C31 . . 120.4(3)
C27 C26 O3 . . 117.7(3)
C31 C26 O3 . . 121.5(2)
C26 C27 C28 . . 119.3(3)
C26 C27 H27 . . 120.3
C28 C27 H27 . . 120.3
C29 C28 C27 . . 120.8(3)
C29 C28 H28 . . 119.6
C27 C28 H28 . . 119.6
C30 C29 C28 . . 119.8(3)
C30 C29 H29 . . 120.1
C28 C29 H29 . . 120.1
C29 C30 C31 . . 120.3(3)
C29 C30 H30 . . 119.8
C31 C30 H30 . . 119.8
C26 C31 C30 . . 119.3(3)
C26 C31 H31 . . 120.3
C30 C31 H31 . . 120.3
O1 C13 H13A . . 109.5
O1 C13 H13B . . 109.5
H13A C13 H13B . . 109.5
O1 C13 H13C . . 109.5
H13A C13 H13C . . 109.5
H13B C13 H13C . . 109.5
O5 Co1 O2 . . 99.94(6)
O5 Co1 N3 . . 96.45(7)
O2 Co1 N3 . . 85.50(6)
O5 Co1 N1 . . 104.31(7)
O2 Co1 N1 . . 90.70(6)
N3 Co1 N1 . . 159.24(7)
O5 Co1 N2 . . 167.42(6)
O2 Co1 N2 . . 91.67(6)
N3 Co1 N2 . . 79.52(7)
N1 Co1 N2 . . 80.20(7)
O5 Co1 O1 . . 91.56(6)
O2 Co1 O1 . . 168.47(6)
N3 Co1 O1 . . 92.46(6)
N1 Co1 O1 . . 87.21(6)
N2 Co1 O1 . . 76.81(6)
C7 N2 C14 . . 112.11(17)
C7 N2 C6 . . 110.06(17)
C14 N2 C6 . . 113.03(17)
C7 N2 Co1 . . 111.79(12)
C14 N2 Co1 . . 105.33(13)
C6 N2 Co1 . . 104.17(12)
C5 N1 C1 . . 119.0(2)
C5 N1 Co1 . . 112.90(15)
C1 N1 Co1 . . 127.91(16)
C15 N3 C19 . . 119.0(2)
C15 N3 Co1 . . 113.97(15)
C19 N3 Co1 . . 126.81(16)
C12 O1 C13 . . 117.18(17)
C12 O1 Co1 . . 115.36(12)
C13 O1 Co1 . . 126.99(14)
P1 O2 Co1 . . 140.76(9)
C26 O3 P1 . . 125.61(14)
C20 O4 P1 . . 122.38(14)
P1 O5 Co1 3_666 . 150.98(10)
O2 P1 O5 . 3_666 120.31(8)
O2 P1 O3 . . 109.70(9)
O5 P1 O3 3_666 . 105.17(9)
O2 P1 O4 . . 105.19(9)
O5 P1 O4 3_666 . 109.70(9)
O3 P1 O4 . . 106.01(10)
O8' Cl1 O7' . . 117.9(6)
O8' Cl1 O6' . . 113.5(5)
O7' Cl1 O6' . . 113.7(6)
O7 Cl1 O9 . . 116.7(5)
O7 Cl1 O6 . . 112.1(5)
O9 Cl1 O6 . . 111.6(5)
O8' Cl1 O9' . . 108.7(5)
O7' Cl1 O9' . . 101.6(6)
O6' Cl1 O9' . . 98.6(6)
O7 Cl1 O8 . . 112.1(6)
O9 Cl1 O8 . . 103.3(5)
O6 Cl1 O8 . . 99.3(5)

loop_
_geom_bond_atom_site_label_1
_geom_bond_atom_site_label_2
_geom_bond_site_symmetry_2
_geom_bond_distance
C11 C10 . 1.376(4)
C11 C12 . 1.390(3)
C11 H11 . 0.9300
C10 C9 . 1.370(4)
C10 H10 . 0.9300
C9 C8 . 1.385(4)
C9 H9 . 0.9300
C8 C7 . 1.382(3)
C8 H8 . 0.9300
C7 C12 . 1.385(3)
C7 N2 . 1.465(3)
C12 O1 . 1.372(2)
C6 N2 . 1.489(3)
C6 C5 . 1.501(3)
C6 H6A . 0.9700
C6 H6B . 0.9700
C5 N1 . 1.336(3)
C5 C4 . 1.396(3)
C4 C3 . 1.378(4)
C4 H4 . 0.9300
C3 C2 . 1.355(5)
C3 H3 . 0.9300
C2 C1 . 1.368(4)
C2 H2 . 0.9300
C1 N1 . 1.341(3)
C1 H1 . 0.9300
C14 N2 . 1.487(3)
C14 C15 . 1.498(3)
C14 H14A . 0.9700
C14 H14B . 0.9700
C15 N3 . 1.335(3)
C15 C16 . 1.389(3)
C16 C17 . 1.362(4)
C16 H16 . 0.9300
C17 C18 . 1.364(4)
C17 H17 . 0.9300
C18 C19 . 1.381(4)
C18 H18 . 0.9300
C19 N3 . 1.341(3)
C19 H19 . 0.9300
C20 C25 . 1.367(3)
C20 C21 . 1.379(4)
C20 O4 . 1.405(3)
C21 C22 . 1.399(5)
C21 H21 . 0.9300
C22 C23 . 1.365(5)
C22 H22 . 0.9300
C23 C24 . 1.343(4)
C23 H23 . 0.9300
C24 C25 . 1.367(4)
C24 H24 . 0.9300
C25 H25 . 0.9300
C26 C27 . 1.350(3)
C26 C31 . 1.359(4)
C26 O3 . 1.411(3)
C27 C28 . 1.392(4)
C27 H27 . 0.9300
C28 C29 . 1.348(5)
C28 H28 . 0.9300
C29 C30 . 1.345(5)
C29 H29 . 0.9300
C30 C31 . 1.397(4)
C30 H30 . 0.9300
C31 H31 . 0.9300
C13 O1 . 1.439(3)
C13 H13A . 0.9600
C13 H13B . 0.9600
C13 H13C . 0.9600
Co1 O5 . 2.0147(14)
Co1 O2 . 2.0545(14)
Co1 N3 . 2.0991(17)
Co1 N1 . 2.1194(17)
Co1 N2 . 2.1661(17)
Co1 O1 . 2.2111(14)
O2 P1 . 1.4745(15)
O3 P1 . 1.5841(16)
O4 P1 . 1.5958(17)
O5 P1 3_666 1.4818(14)
Cl1 O7 . 1.317(5)
Cl1 O8' . 1.326(5)
Cl1 O7' . 1.355(7)
Cl1 O6' . 1.355(8)
Cl1 O9 . 1.390(6)
Cl1 O6 . 1.398(7)
Cl1 O9' . 1.440(6)
Cl1 O8 . 1.443(6)

loop_
_geom_hbond_atom_site_label_D
_geom_hbond_atom_site_label_H
_geom_hbond_atom_site_label_A
_geom_hbond_site_symmetry_A
_geom_hbond_distance_DH
_geom_hbond_distance_HA
_geom_hbond_distance_DA
_geom_hbond_angle_DHA
C2 H2 O6 4_575 0.93 2.52 3.349(11) 147.8
C2 H2 O6' 4_575 0.93 2.53 3.395(11) 154.7
C31 H31 O2 . 0.93 2.60 3.046(3) 110.2
C13 H13A O3 3_666 0.96 2.51 3.367(3) 148.0
C13 H13A O5 . 0.96 2.63 3.268(3) 124.2

loop_
_geom_torsion_atom_site_label_1
_geom_torsion_atom_site_label_2
_geom_torsion_atom_site_label_3
_geom_torsion_atom_site_label_4
_geom_torsion_site_symmetry_4
_geom_torsion
C12 C11 C10 C9 . 0.1(4)
C11 C10 C9 C8 . -0.2(4)
C10 C9 C8 C7 . 0.2(4)
C9 C8 C7 C12 . 0.0(4)
C9 C8 C7 N2 . 177.3(2)
C8 C7 C12 O1 . -179.9(2)
N2 C7 C12 O1 . 2.7(3)
C8 C7 C12 C11 . -0.1(3)
N2 C7 C12 C11 . -177.5(2)
C10 C11 C12 O1 . 179.8(2)
C10 C11 C12 C7 . 0.1(3)
N2 C6 C5 N1 . -38.4(3)
N2 C6 C5 C4 . 145.8(2)
N1 C5 C4 C3 . -4.0(4)
C6 C5 C4 C3 . 171.6(2)
C5 C4 C3 C2 . 1.0(4)
C4 C3 C2 C1 . 2.3(4)
C3 C2 C1 N1 . -2.9(4)
N2 C14 C15 N3 . 27.5(3)
N2 C14 C15 C16 . -156.7(2)
N3 C15 C16 C17 . 3.8(4)
C14 C15 C16 C17 . -171.8(3)
C15 C16 C17 C18 . -2.2(5)
C16 C17 C18 C19 . -0.5(5)
C17 C18 C19 N3 . 1.8(4)
C25 C20 C21 C22 . 1.2(4)
O4 C20 C21 C22 . -179.7(3)
C20 C21 C22 C23 . -0.1(5)
C21 C22 C23 C24 . -0.9(5)
C22 C23 C24 C25 . 0.8(5)
C21 C20 C25 C24 . -1.4(4)
O4 C20 C25 C24 . 179.6(2)
C23 C24 C25 C20 . 0.4(4)
C31 C26 C27 C28 . -1.3(5)
O3 C26 C27 C28 . -174.7(3)
C26 C27 C28 C29 . -0.6(5)
C27 C28 C29 C30 . 1.9(6)
C28 C29 C30 C31 . -1.3(6)
C27 C26 C31 C30 . 1.8(5)
O3 C26 C31 C30 . 175.0(3)
C29 C30 C31 C26 . -0.5(5)
C8 C7 N2 C14 . 61.7(3)
C12 C7 N2 C14 . -120.9(2)
C8 C7 N2 C6 . -65.0(3)
C12 C7 N2 C6 . 112.4(2)
C8 C7 N2 Co1 . 179.76(19)
C12 C7 N2 Co1 . -2.9(2)
C15 C14 N2 C7 . 84.5(2)
C15 C14 N2 C6 . -150.37(19)
C15 C14 N2 Co1 . -37.3(2)
C5 C6 N2 C7 . -78.1(2)
C5 C6 N2 C14 . 155.68(19)
C5 C6 N2 Co1 . 41.9(2)
C4 C5 N1 C1 . 3.5(3)
C6 C5 N1 C1 . -172.4(2)
C4 C5 N1 Co1 . -171.74(18)
C6 C5 N1 Co1 . 12.4(2)
C2 C1 N1 C5 . 0.0(4)
C2 C1 N1 Co1 . 174.42(19)
C16 C15 N3 C19 . -2.5(3)
C14 C15 N3 C19 . 173.3(2)
C16 C15 N3 Co1 . -177.11(19)
C14 C15 N3 Co1 . -1.3(2)
C18 C19 N3 C15 . -0.3(3)
C18 C19 N3 Co1 . 173.56(19)
C7 C12 O1 C13 . -173.9(2)
C11 C12 O1 C13 . 6.4(3)
C7 C12 O1 Co1 . -1.2(2)
C11 C12 O1 Co1 . 179.11(17)
C27 C26 O3 P1 . -123.1(2)
C31 C26 O3 P1 . 63.6(3)
C25 C20 O4 P1 . -66.4(3)
C21 C20 O4 P1 . 114.5(2)
Co1 O2 P1 O5 3_666 -30.1(2)
Co1 O2 P1 O3 . -152.23(14)
Co1 O2 P1 O4 . 94.14(17)
C26 O3 P1 O2 . -37.1(2)
C26 O3 P1 O5 3_666 -167.80(19)
C26 O3 P1 O4 . 76.0(2)
C20 O4 P1 O2 . -156.18(18)
C20 O4 P1 O5 3_666 -25.4(2)
C20 O4 P1 O3 . 87.6(2)

_cod_database_fobs_code 2020776
